data_4060232
loop_
_publ_author_name
'Niibayashi, Shota'
'Matsubara, Kouki'
'Haga, Masa-aki'
'Nagashima, Hideo'

_publ_section_title
;
 Thermally Reversible Photochemical Haptotropic Rearrangement of
 Diiron Carbonyl Complexes Bearing a Bridging Acenaphthylene or
 Aceanthrylene Ligand
;
_journal_coden_ASTM ORGND7
_journal_issue 4
_journal_name_full Organometallics
_journal_page_first 635
_journal_page_last 646
_journal_paper_doi 10.1021/om034117i
_journal_volume 23
_journal_year 2004
_chemical_formula_sum 'C17 H8 Fe2 O5'
_chemical_formula_weight 403.94
_space_group_IT_number 20
_symmetry_cell_setting orthorhombic
_symmetry_space_group_name_Hall 'C 2c 2'
_symmetry_space_group_name_H-M 'C 2 2 21'
_atom_sites_solution_hydrogens geom
_atom_sites_solution_primary direct
_atom_sites_solution_secondary difmap
_cell_angle_alpha 90.00
_cell_angle_beta 90.00
_cell_angle_gamma 90.00
_cell_formula_units_Z 8
_cell_length_a 12.7813(10)
_cell_length_b 13.8254(8)
_cell_length_c 16.7924(14)
_cell_measurement_reflns_used 15786
_cell_measurement_temperature 293(2)
_cell_measurement_theta_max 27.5
_cell_measurement_theta_min 2.2
_cell_volume 2967.3(4)
_computing_structure_refinement
;
DIRDIF94 PATTY (Beurskens, 1994)
;
_computing_structure_solution
;
teXsan for Windows version 1.06 (MSC, 1997-1999)
;
_diffrn_ambient_temperature 293(2)
_diffrn_detector_area_resol_mean 10
_diffrn_measurement_device_type 'Rigaku RAXIS-RAPID'
_diffrn_measurement_method oscillation
_diffrn_radiation_detector 'Imaging Plate'
_diffrn_radiation_monochromator graphite
_diffrn_radiation_source 'fine-focus sealed tube'
_diffrn_radiation_type MoK\a
_diffrn_radiation_wavelength 0.71069
_diffrn_reflns_av_R_equivalents 0.0000
_diffrn_reflns_av_sigmaI/netI 0.0495
_diffrn_reflns_limit_h_max 16
_diffrn_reflns_limit_h_min 0
_diffrn_reflns_limit_k_max 17
_diffrn_reflns_limit_k_min 0
_diffrn_reflns_limit_l_max 21
_diffrn_reflns_limit_l_min 0
_diffrn_reflns_number 1807
_diffrn_reflns_theta_max 27.47
_diffrn_reflns_theta_min 2.17
_diffrn_standards_decay_% 0.00
_diffrn_standards_interval_count ?
_diffrn_standards_interval_time ?
_diffrn_standards_number ?
_exptl_absorpt_coefficient_mu 1.980
_exptl_absorpt_correction_T_max 0.673
_exptl_absorpt_correction_T_min 0.436
_exptl_absorpt_correction_type multi-scan
_exptl_absorpt_process_details
;
    Higashi, T. (1995). Program for Absorption Correction.
    Rigaku Corporation, Tokyo, Japan.
;
_exptl_crystal_colour Red
_exptl_crystal_density_diffrn 1.808
_exptl_crystal_density_meas ?
_exptl_crystal_density_method 'not measured'
_exptl_crystal_description Block
_exptl_crystal_F_000 1616
_exptl_crystal_size_max 0.35
_exptl_crystal_size_mid 0.30
_exptl_crystal_size_min 0.20
_refine_ls_abs_structure_details 'Flack H D (1983), Acta Cryst. A39, 876-881'
_refine_ls_abs_structure_Flack 0.43(3)
_refine_ls_extinction_coef ?
_refine_ls_extinction_method none
_refine_ls_goodness_of_fit_ref 1.063
_refine_ls_hydrogen_treatment mixed
_refine_ls_matrix_type full
_refine_ls_number_parameters 249
_refine_ls_number_reflns 1807
_refine_ls_number_restraints 0
_refine_ls_restrained_S_all 1.063
_refine_ls_R_factor_all 0.0386
_refine_ls_R_factor_gt 0.0332
_refine_ls_shift/su_max 0.048
_refine_ls_shift/su_mean 0.002
_refine_ls_structure_factor_coef Fsqd
_refine_ls_weighting_details 'calc w=1/[\s^2^(Fo^2^)+(0.0425P)^2^+0.0000P] where P=(Fo^2^+2Fc^2^)/3'
_refine_ls_weighting_scheme calc
_refine_ls_wR_factor_gt 0.0745
_refine_ls_wR_factor_ref 0.0766
_reflns_number_gt 1614
_reflns_number_total 1807
_reflns_threshold_expression >2sigma(I)
_cod_depositor_comments
;
The following automatic conversions were performed:
'_symmetry_cell_setting' value 'Orthorhombic' changed to 'orthorhombic'
according to '/home/saulius/struct/CIF-dictionaries/cif_core.dic'
dictionary named 'cif_core.dic' version 2.4.1 from 2010-06-29.

Automatic conversion script
Id: cif_fix_enum 1527 2010-12-29 10:47:43Z saulius 
;
_cod_database_code 4060232

loop_
_symmetry_equiv_pos_as_xyz
'x, y, z'
'x, -y, -z'
'-x, y, -z+1/2'
'-x, -y, z+1/2'
'x+1/2, y+1/2, z'
'x+1/2, -y+1/2, -z'
'-x+1/2, y+1/2, -z+1/2'
'-x+1/2, -y+1/2, z+1/2'

loop_
_atom_site_label
_atom_site_type_symbol
_atom_site_fract_x
_atom_site_fract_y
_atom_site_fract_z
_atom_site_U_iso_or_equiv
_atom_site_adp_type
_atom_site_occupancy
_atom_site_symmetry_multiplicity
_atom_site_calc_flag
_atom_site_refinement_flags
_atom_site_disorder_assembly
_atom_site_disorder_group
Fe1 Fe 0.32202(5) 0.25884(4) 0.05198(3) 0.02435(15) Uani 1 1 d . . .
Fe2 Fe 0.22009(5) 0.21894(5) 0.19381(3) 0.02412(16) Uani 1 1 d . . .
O1 O 0.2463(4) 0.1061(3) -0.0522(2) 0.0538(12) Uani 1 1 d . . .
O2 O 0.2007(4) 0.4007(3) -0.0382(3) 0.0552(12) Uani 1 1 d . . .
O3 O 0.1140(3) 0.0688(3) 0.1010(2) 0.0391(8) Uani 1 1 d . . .
O4 O 0.0994(3) 0.3873(3) 0.1408(3) 0.0490(11) Uani 1 1 d . . .
O5 O 0.0844(3) 0.1892(4) 0.3322(2) 0.0544(12) Uani 1 1 d . . .
C1 C 0.4796(4) 0.2325(5) 0.0250(3) 0.0440(13) Uani 1 1 d . . .
C2 C 0.4645(4) 0.3332(4) 0.0400(4) 0.0462(14) Uani 1 1 d . . .
C3 C 0.3953(5) 0.4232(4) 0.1704(5) 0.0558(19) Uani 1 1 d . . .
C4 C 0.3498(5) 0.4030(5) 0.2411(5) 0.062(2) Uani 1 1 d . . .
C5 C 0.3300(4) 0.3053(5) 0.2683(3) 0.0463(14) Uani 1 1 d . . .
C6 C 0.3517(4) 0.1266(4) 0.2395(3) 0.0375(12) Uani 1 1 d . . .
C7 C 0.3966(4) 0.0559(4) 0.1861(4) 0.0412(12) Uani 1 1 d . . .
C8 C 0.4453(4) 0.0793(4) 0.1168(3) 0.0402(13) Uani 1 1 d . . .
C9 C 0.4517(3) 0.1800(4) 0.0958(3) 0.0316(10) Uani 1 1 d . . .
C10 C 0.4275(4) 0.3446(4) 0.1207(4) 0.0411(13) Uani 1 1 d . . .
C11 C 0.4207(3) 0.2492(4) 0.1526(3) 0.0276(9) Uani 1 1 d . . .
C12 C 0.3748(3) 0.2270(4) 0.2271(3) 0.0328(10) Uani 1 1 d . . .
C13 C 0.2727(4) 0.1640(4) -0.0088(3) 0.0330(10) Uani 1 1 d . . .
C14 C 0.2455(4) 0.3455(4) 0.0011(3) 0.0346(11) Uani 1 1 d . . .
C15 C 0.1590(4) 0.1285(4) 0.1340(3) 0.0288(10) Uani 1 1 d . . .
C16 C 0.1510(4) 0.3213(4) 0.1577(3) 0.0326(10) Uani 1 1 d . . .
C17 C 0.1395(4) 0.1990(4) 0.2786(3) 0.0360(11) Uani 1 1 d . . .
H1 H 0.497(6) 0.205(4) -0.024(4) 0.057(19) Uiso 1 1 d . . .
H2 H 0.475(4) 0.388(4) 0.001(4) 0.038(15) Uiso 1 1 d . . .
H3 H 0.405(6) 0.489(6) 0.145(4) 0.06(2) Uiso 1 1 d . . .
H4 H 0.325(6) 0.468(6) 0.272(5) 0.09(3) Uiso 1 1 d . . .
H5 H 0.310(6) 0.294(5) 0.329(4) 0.07(2) Uiso 1 1 d . . .
H6 H 0.338(6) 0.099(6) 0.288(5) 0.09(3) Uiso 1 1 d . . .
H7 H 0.393(5) -0.018(5) 0.200(4) 0.058(19) Uiso 1 1 d . . .
H8 H 0.471(5) 0.019(5) 0.074(4) 0.06(2) Uiso 1 1 d . . .

loop_
_atom_site_aniso_label
_atom_site_aniso_U_11
_atom_site_aniso_U_22
_atom_site_aniso_U_33
_atom_site_aniso_U_23
_atom_site_aniso_U_13
_atom_site_aniso_U_12
Fe1 0.0230(3) 0.0310(3) 0.0190(3) 0.0019(2) 0.0007(2) 0.0028(2)
Fe2 0.0170(2) 0.0381(4) 0.0173(3) -0.0012(3) -0.0011(2) 0.0030(2)
O1 0.089(4) 0.044(2) 0.0288(18) -0.0081(18) -0.013(2) -0.002(2)
O2 0.064(3) 0.040(2) 0.061(3) 0.017(2) -0.021(2) 0.0061(18)
O3 0.044(2) 0.0308(16) 0.043(2) 0.0033(17) -0.0080(19) -0.0040(15)
O4 0.051(2) 0.0422(19) 0.054(3) -0.0077(19) -0.009(2) 0.0207(19)
O5 0.041(2) 0.092(3) 0.0301(19) 0.003(2) 0.0106(17) 0.003(2)
C1 0.022(2) 0.080(4) 0.030(2) 0.007(3) 0.0103(19) 0.007(2)
C2 0.024(2) 0.057(3) 0.057(4) 0.019(3) 0.011(2) -0.004(2)
C3 0.036(3) 0.038(3) 0.094(6) -0.021(3) -0.010(3) -0.011(2)
C4 0.040(3) 0.071(4) 0.074(5) -0.048(4) -0.013(3) 0.002(3)
C5 0.030(2) 0.076(4) 0.033(3) -0.026(3) -0.009(2) 0.004(3)
C6 0.024(2) 0.061(3) 0.028(3) 0.012(2) -0.005(2) 0.006(2)
C7 0.035(2) 0.048(3) 0.040(3) 0.009(2) -0.013(2) 0.015(2)
C8 0.032(3) 0.050(3) 0.039(3) -0.002(3) -0.006(2) 0.021(2)
C9 0.023(2) 0.048(3) 0.025(2) -0.003(2) 0.0014(18) 0.0104(18)
C10 0.021(2) 0.043(3) 0.059(4) -0.003(3) -0.004(2) -0.010(2)
C11 0.0130(17) 0.042(2) 0.028(2) -0.0047(19) -0.0035(15) 0.0033(17)
C12 0.0158(17) 0.063(3) 0.0189(18) -0.004(2) -0.0080(16) 0.003(2)
C13 0.041(2) 0.035(2) 0.022(2) 0.0045(19) 0.001(2) 0.006(2)
C14 0.033(2) 0.038(3) 0.033(3) 0.000(2) -0.002(2) 0.0024(18)
C15 0.026(2) 0.036(2) 0.024(2) 0.0060(18) -0.0018(18) 0.0083(19)
C16 0.028(2) 0.039(2) 0.030(2) -0.011(2) -0.0029(19) 0.0014(19)
C17 0.026(2) 0.053(3) 0.029(2) 0.002(2) -0.001(2) 0.003(2)
